data_1509808
loop_
_publ_author_name
'Glowyak, T.'
'Sysa, L.V.'
'Krykhovets, O.V.'
'Olekseyuk, I.D.'

_publ_section_title
;
 Crystal structure of Ag2 In2 Ge Se6
;
_journal_name_full 'Journal of Alloys Compd.'
_journal_page_first 181
_journal_page_last 184
_journal_paper_doi 10.1016/S0925-8388(99)00016-X
_journal_volume 287
_journal_year 1999
_chemical_formula_sum 'Ag2 Ge In2 Se6'
_chemical_name_systematic 'Ag2 In2 Ge Se6'
_space_group_IT_number 9
_symmetry_space_group_name_Hall 'C -2yc'
_symmetry_space_group_name_H-M 'C 1 c 1'
_cell_angle_alpha 90
_cell_angle_beta 109.5
_cell_angle_gamma 90
_cell_formula_units_Z 4
_cell_length_a 12.692
_cell_length_b 7.492
_cell_length_c 12.644
_cell_volume 1133.336
_citation_journal_id_ASTM JALCEU
_cod_data_source_file silver2-3_78.cif
_cod_data_source_block Ag2Ge1In2Se6
_cod_original_cell_volume 1133.337
_cod_original_formula_sum 'Ag2 Ge1 In2 Se6'
_cod_database_code 1509808

loop_
_symmetry_equiv_pos_as_xyz
x,y,z
x,-y,z+1/2
x+1/2,y+1/2,z
x+1/2,-y+1/2,z+1/2

loop_
_atom_site_label
_atom_site_type_symbol
_atom_site_fract_x
_atom_site_fract_y
_atom_site_fract_z
_atom_site_occupancy
_atom_site_U_iso_or_equiv
Se3 Se-2 0.085 0.0089 0.0628 1 0.0
Ag2 Ag+1 0.5936 0.2053 0.4167 1 0.0
In2 In+3 0.2308 0.0632 0.2625 1 0.0
In1 In+3 0.4114 0.092 0.0641 1 0.0
Se4 Se-2 0.0875 0.2661 0.3123 1 0.0
Ag1 Ag+1 0.3909 0.589 0.257 1 0.0
Ge1 Ge+4 0.1634 0.7645 0.0053 1 0.0
Se5 Se-2 0.2834 0.23 0.877 1 0.0
Se6 Se-2 0.6163 0.0136 0.0898 1 0.0
Se2 Se-2 0.4 0.2361 0.2464 1 0.0
Se1 Se-2 0.3556 0.7535 0.051 1 0.0
